data_2012033
loop_
_publ_author_name
'Skakle, Janet M. S.'
'Wardell, James L.'
'Low, John N.'
'Glidewell, Christopher'

_publ_section_title
;
 Solvated and solvent-free forms of
 <i>N</i>,<i>N</i>'-dithiodiphthalimide
;
_journal_issue 6
_journal_name_full 'Acta Crystallographica Section C'
_journal_page_first 742
_journal_page_last 746
_journal_paper_doi 10.1107/S0108270101004279
_journal_volume 57
_journal_year 2001
_chemical_formula_iupac 'C16 H8 N2 O4 S2'
_chemical_formula_moiety 'C16 H8 N2 O4 S2'
_chemical_formula_sum 'C16 H8 N2 O4 S2'
_chemical_formula_weight 356.38
_chemical_name_systematic
;
N,N'-Dithiodiphthalimide
;
_space_group_IT_number 14
_symmetry_cell_setting monoclinic
_symmetry_space_group_name_Hall '-P 2ybc'
_symmetry_space_group_name_H-M 'P 1 21/c 1'
_cell_angle_alpha 90
_cell_angle_beta 93.058(2)
_cell_angle_gamma 90
_cell_formula_units_Z 8
_cell_length_a 7.6037(3)
_cell_length_b 33.9046(14)
_cell_length_c 11.9404(6)
_cell_measurement_reflns_used 6603
_cell_measurement_temperature 150(2)
_cell_measurement_theta_max 27.4
_cell_measurement_theta_min 2.9
_cell_volume 3073.9(2)
_computing_cell_refinement 'DENZO (Otwinowski & Minor, 1997)'
_computing_data_collection 'KappaCCD Server Software (Nonius, 1997)'
_computing_data_reduction DENZO
_computing_molecular_graphics 'PLATON (Spek, 2001)'
_computing_publication_material 'SHELXL97 (Sheldrick, 1997) and PRPKAPPA (Ferguson, 1999)'
_computing_structure_refinement 'SHELXL97 (Sheldrick, 1997)'
_computing_structure_solution 'SHELXS97 (Sheldrick, 1997)'
_diffrn_ambient_temperature 150(2)
_diffrn_measured_fraction_theta_full .998
_diffrn_measured_fraction_theta_max .941
_diffrn_measurement_device_type KappaCCD
_diffrn_measurement_method '\f scans, and \w scans with \k offsets'
_diffrn_radiation_monochromator graphite
_diffrn_radiation_source 'fine-focus sealed tube'
_diffrn_radiation_type MoK\a
_diffrn_radiation_wavelength .71073
_diffrn_reflns_av_R_equivalents .176
_diffrn_reflns_av_sigmaI/netI .307
_diffrn_reflns_limit_h_max 9
_diffrn_reflns_limit_h_min -9
_diffrn_reflns_limit_k_max 43
_diffrn_reflns_limit_k_min -41
_diffrn_reflns_limit_l_max 15
_diffrn_reflns_limit_l_min -15
_diffrn_reflns_number 17261
_diffrn_reflns_theta_full 25.0
_diffrn_reflns_theta_max 27.4
_diffrn_reflns_theta_min 2.9
_diffrn_standards_decay_% negligible
_exptl_absorpt_coefficient_mu .370
_exptl_absorpt_correction_T_max .971
_exptl_absorpt_correction_T_min .947
_exptl_absorpt_correction_type multi-scan
_exptl_absorpt_process_details '(SORTAV; Blessing, 1995, 1997)'
_exptl_crystal_colour colourless
_exptl_crystal_density_diffrn 1.540
_exptl_crystal_density_method 'not measured'
_exptl_crystal_description needle
_exptl_crystal_F_000 1456
_exptl_crystal_size_max .15
_exptl_crystal_size_mid .09
_exptl_crystal_size_min .08
_refine_diff_density_max .37
_refine_diff_density_min -.48
_refine_ls_extinction_method none
_refine_ls_goodness_of_fit_ref .86
_refine_ls_hydrogen_treatment constr
_refine_ls_matrix_type full
_refine_ls_number_parameters 433
_refine_ls_number_reflns 6603
_refine_ls_number_restraints 0
_refine_ls_restrained_S_all .86
_refine_ls_R_factor_all .249
_refine_ls_R_factor_gt .061
_refine_ls_shift/su_max .001
_refine_ls_shift/su_mean .000
_refine_ls_structure_factor_coef Fsqd
_refine_ls_weighting_details 'calc w = 1/[\s^2^(Fo^2^)+(0.0005P)^2^] where P = (Fo^2^+2Fc^2^)/3'
_refine_ls_weighting_scheme calc
_refine_ls_wR_factor_ref .115
_reflns_number_gt 2314
_reflns_number_total 6603
_reflns_threshold_expression I>2\s(I)
_cod_data_source_file gg1049.cif
_cod_data_source_block 1
_cod_depositor_comments
;
The following automatic conversions were performed:

'_exptl_absorpt_correction_type' value 'Multi-scan' changed to
'multi-scan' according to
/home/saulius/struct/CIF-dictionaries/cif_core.dic dictionary named
'cif_core.dic' version 2.4.1 from 2010-06-29.

Automatic conversion script
Id: cif_fix_values 1715 2011-07-08 13:25:40Z adriana 
;
_cod_original_sg_symbol_H-M 'P 21/c'
_cod_database_code 2012033

loop_
_symmetry_equiv_pos_as_xyz
'x, y, z'
'-x, y+1/2, -z+1/2'
'-x, -y, -z'
'x, -y-1/2, z-1/2'

loop_
_atom_site_label
_atom_site_fract_x
_atom_site_fract_y
_atom_site_fract_z
_atom_site_U_iso_or_equiv
_atom_site_adp_type
_atom_site_calc_flag
_atom_site_refinement_flags
_atom_site_occupancy
_atom_site_disorder_assembly
_atom_site_disorder_group
_atom_site_type_symbol
S11 -.26801(18) .10476(3) .36742(10) .0397(4) Uani d . 1 . . S
N11 -.3266(5) .15252(9) .3769(3) .0315(10) Uani d . 1 . . N
O11 -.4394(5) .16311(9) .1953(2) .0463(10) Uani d . 1 . . O
C11 -.3928(6) .17565(13) .2861(4) .0343(13) Uani d . 1 . . C
O12 -.2213(4) .16348(8) .5610(2) .0412(9) Uani d . 1 . . O
C12 -.2780(6) .17629(13) .4726(4) .0322(13) Uani d . 1 . . C
C13 -.3153(6) .21735(13) .4361(4) .0295(12) Uani d . 1 . . C
C14 -.2831(6) .25195(14) .4945(4) .0366(13) Uani d . 1 . . C
H14 -.2335 .2520 .5692 .044 Uiso calc R 1 . . H
C15 -.3268(6) .28664(14) .4385(4) .0449(15) Uani d . 1 . . C
H15 -.3061 .3111 .4756 .054 Uiso calc R 1 . . H
C16 -.3995(7) .28659(14) .3305(4) .0454(15) Uani d . 1 . . C
H16 -.4285 .3110 .2949 .054 Uiso calc R 1 . . H
C17 -.4312(6) .25163(14) .2724(4) .0412(14) Uani d . 1 . . C
H17 -.4822 .2515 .1980 .049 Uiso calc R 1 . . H
C18 -.3858(6) .21714(13) .3271(4) .0286(12) Uani d . 1 . . C
S21 -.48138(18) .07314(3) .40542(10) .0432(4) Uani d . 1 . . S
N21 -.4728(5) .07114(10) .5464(3) .0321(10) Uani d . 1 . . N
O21 -.6047(5) .13174(9) .5776(3) .0498(10) Uani d . 1 . . O
C21 -.5386(7) .10175(15) .6143(4) .0389(14) Uani d . 1 . . C
O22 -.3289(4) .01118(8) .5783(2) .0387(9) Uani d . 1 . . O
C22 -.3994(6) .03997(13) .6142(4) .0331(13) Uani d . 1 . . C
C23 -.4282(6) .05189(13) .7308(4) .0294(12) Uani d . 1 . . C
C24 -.3840(6) .03171(12) .8285(4) .0358(13) Uani d . 1 . . C
H24 -.3283 .0066 .8279 .043 Uiso calc R 1 . . H
C25 -.4247(6) .04988(14) .9278(4) .0388(14) Uani d . 1 . . C
H25 -.3950 .0370 .9969 .047 Uiso calc R 1 . . H
C26 -.5074(6) .08621(14) .9295(4) .0412(14) Uani d . 1 . . C
H26 -.5350 .0976 .9991 .049 Uiso calc R 1 . . H
C27 -.5503(6) .10622(13) .8306(4) .0385(14) Uani d . 1 . . C
H27 -.6057 .1313 .8309 .046 Uiso calc R 1 . . H
C28 -.5095(6) .08822(13) .7315(4) .0317(13) Uani d . 1 . . C
S31 .16960(18) .10948(4) 1.17982(10) .0426(4) Uani d . 1 . . S
N31 .1563(5) .15862(9) 1.1644(3) .0322(11) Uani d . 1 . . N
O31 .2624(4) .16513(8) .9862(2) .0445(10) Uani d . 1 . . O
C31 .2096(6) .17991(13) 1.0691(4) .0360(14) Uani d . 1 . . C
O32 .0326(4) .17349(8) 1.3335(2) .0434(10) Uani d . 1 . . O
C32 .0899(6) .18402(13) 1.2462(4) .0331(13) Uani d . 1 . . C
C33 .1090(6) .22442(14) 1.2005(4) .0313(12) Uani d . 1 . . C
C34 .0649(6) .25976(14) 1.2479(4) .0402(14) Uani d . 1 . . C
H34 .0129 .2610 1.3184 .048 Uiso calc R 1 . . H
C35 .1004(7) .29345(14) 1.1875(4) .0509(15) Uani d . 1 . . C
H35 .0748 .3186 1.2180 .061 Uiso calc R 1 . . H
C36 .1729(7) .29128(15) 1.0827(4) .0520(15) Uani d . 1 . . C
H36 .1938 .3149 1.0426 .062 Uiso calc R 1 . . H
C37 .2151(6) .25509(14) 1.0361(4) .0396(14) Uani d . 1 . . C
H37 .2651 .2534 .9650 .047 Uiso calc R 1 . . H
C38 .1813(6) .22192(13) 1.0972(4) .0308(12) Uani d . 1 . . C
S41 -.05242(19) .08796(4) 1.10208(10) .0480(4) Uani d . 1 . . S
N41 .0036(5) .07794(11) .9706(3) .0346(11) Uani d . 1 . . N
O41 .1626(5) .02058(9) 1.0088(3) .0478(10) Uani d . 1 . . O
C41 .0948(7) .04332(14) .9422(4) .0361(14) Uani d . 1 . . C
O42 -.1123(4) .13295(9) .8769(2) .0456(10) Uani d . 1 . . O
C42 -.0414(6) .10112(14) .8742(4) .0332(13) Uani d . 1 . . C
C43 .0145(6) .07772(12) .7784(4) .0270(12) Uani d . 1 . . C
C44 -.0003(6) .08596(13) .6651(4) .0366(13) Uani d . 1 . . C
H44 -.0525 .1098 .6380 .044 Uiso calc R 1 . . H
C45 .0638(7) .05821(16) .5921(4) .0457(15) Uani d . 1 . . C
H45 .0568 .0631 .5136 .055 Uiso calc R 1 . . H
C46 .1381(7) .02335(15) .6335(4) .0458(15) Uani d . 1 . . C
H46 .1780 .0043 .5823 .055 Uiso calc R 1 . . H
C47 .1556(6) .01562(13) .7471(4) .0393(14) Uani d . 1 . . C
H47 .2092 -.0080 .7749 .047 Uiso calc R 1 . . H
C48 .0923(6) .04351(13) .8185(4) .0307(12) Uani d . 1 . . C

loop_
_atom_site_aniso_label
_atom_site_aniso_U_11
_atom_site_aniso_U_22
_atom_site_aniso_U_33
_atom_site_aniso_U_12
_atom_site_aniso_U_13
_atom_site_aniso_U_23
S11 .0477(10) .0337(8) .0386(8) .0004(7) .0092(7) .0045(6)
N11 .038(3) .024(2) .032(2) .002(2) .003(2) .0038(19)
O11 .059(3) .047(2) .031(2) -.0049(19) -.006(2) .0017(18)
C11 .030(4) .034(4) .039(3) .000(3) .000(3) .008(3)
O12 .043(3) .050(2) .0299(19) -.0011(18) -.0066(18) .0095(17)
C12 .029(4) .037(3) .031(3) -.006(3) .003(3) -.002(3)
C13 .031(3) .025(3) .033(3) .001(3) .005(3) .008(3)
C14 .037(4) .040(3) .034(3) -.005(3) .004(3) -.002(3)
C15 .044(4) .036(4) .055(4) .003(3) .015(3) -.004(3)
C16 .047(4) .041(4) .048(3) .001(3) .006(3) .011(3)
C17 .043(4) .048(4) .033(3) .003(3) .004(3) .007(3)
C18 .023(3) .026(3) .037(3) .001(2) .004(3) .009(3)
S21 .0521(11) .0359(8) .0409(8) -.0120(7) -.0031(7) .0063(6)
N21 .037(3) .029(2) .031(2) .006(2) .006(2) .006(2)
O21 .054(3) .034(2) .063(2) .010(2) .010(2) .0142(19)
C21 .030(4) .033(3) .055(4) -.007(3) .011(3) .012(3)
O22 .044(3) .026(2) .047(2) .0026(17) .0057(18) -.0007(17)
C22 .032(4) .026(3) .042(3) -.009(3) .003(3) .006(3)
C23 .027(3) .031(3) .030(3) -.002(3) .004(2) .000(3)
C24 .039(4) .027(3) .042(3) -.001(3) .006(3) .000(3)
C25 .032(4) .045(4) .040(3) -.005(3) .002(3) .006(3)
C26 .040(4) .046(4) .039(3) -.006(3) .014(3) -.007(3)
C27 .034(4) .029(3) .054(3) -.004(3) .015(3) -.001(3)
C28 .030(4) .024(3) .043(3) -.003(3) .015(3) .005(3)
S31 .0546(11) .0337(8) .0390(8) -.0031(7) -.0029(7) .0004(6)
N31 .046(3) .020(2) .031(2) -.002(2) .008(2) -.0002(19)
O31 .054(3) .050(2) .0296(19) .0034(19) .0084(18) -.0066(17)
C31 .034(4) .043(4) .032(3) .002(3) .003(3) -.003(3)
O32 .044(3) .052(2) .035(2) -.0077(18) .0115(18) -.0011(18)
C32 .022(3) .042(4) .035(3) -.001(3) .003(3) -.010(3)
C33 .028(3) .028(3) .037(3) .002(3) -.001(2) .002(3)
C34 .042(4) .040(3) .039(3) .011(3) .001(3) -.006(3)
C35 .057(4) .037(4) .056(4) .006(3) -.020(3) -.013(3)
C36 .054(4) .037(4) .062(4) -.004(3) -.020(3) .015(3)
C37 .036(4) .040(3) .041(3) -.010(3) -.009(3) .004(3)
C38 .030(3) .030(3) .032(3) -.004(3) -.004(3) -.003(3)
S41 .0566(11) .0515(9) .0368(8) -.0178(8) .0100(8) -.0044(7)
N41 .041(3) .033(3) .030(2) -.002(2) .005(2) .003(2)
O41 .049(3) .044(2) .050(2) -.0038(19) -.006(2) .0183(18)
C41 .039(4) .035(4) .035(3) -.018(3) .004(3) -.001(3)
O42 .051(3) .030(2) .056(2) .0097(19) .007(2) -.0014(18)
C42 .027(3) .030(3) .043(3) -.006(3) .005(3) -.004(3)
C43 .026(3) .025(3) .030(3) .003(2) .002(2) .003(2)
C44 .029(4) .040(3) .040(3) -.006(3) .000(3) .011(3)
C45 .033(4) .071(4) .033(3) -.005(3) .004(3) -.001(3)
C46 .032(4) .057(4) .049(4) -.008(3) .007(3) -.017(3)
C47 .034(4) .030(3) .055(4) .000(3) .005(3) -.001(3)
C48 .025(3) .025(3) .042(3) -.003(3) -.001(3) -.005(3)

loop_
_atom_type_symbol
_atom_type_description
_atom_type_scat_dispersion_real
_atom_type_scat_dispersion_imag
_atom_type_scat_source
C C .0033 .0016 'International Tables Vol C Tables 4.2.6.8 and 6.1.1.4'
H H .0000 .0000 'International Tables Vol C Tables 4.2.6.8 and 6.1.1.4'
N N .0061 .0033 'International Tables Vol C Tables 4.2.6.8 and 6.1.1.4'
O O .0106 .0060 'International Tables Vol C Tables 4.2.6.8 and 6.1.1.4'
S S .1246 .1234 'International Tables Vol C Tables 4.2.6.8 and 6.1.1.4'

loop_
_geom_angle_atom_site_label_1
_geom_angle_atom_site_label_2
_geom_angle_atom_site_label_3
_geom_angle
_geom_angle_publ_flag
N11 S11 S21 106.08(14) y
C11 N11 C12 111.6(4) y
C11 N11 S11 124.6(3) y
C12 N11 S11 122.5(3) y
O11 C11 N11 125.1(4) ?
O11 C11 C18 129.4(5) ?
N11 C11 C18 105.5(4) ?
O12 C12 N11 124.3(4) ?
O12 C12 C13 130.8(4) ?
N11 C12 C13 104.9(4) ?
C14 C13 C18 122.0(4) ?
C14 C13 C12 128.6(5) ?
C18 C13 C12 109.4(4) ?
C13 C14 C15 116.5(5) ?
C16 C15 C14 121.7(5) ?
C15 C16 C17 121.3(5) ?
C18 C17 C16 117.2(5) ?
C17 C18 C13 121.2(4) ?
C17 C18 C11 130.1(5) ?
C13 C18 C11 108.7(4) ?
N21 S21 S11 104.95(14) y
C21 N21 C22 110.8(4) y
C21 N21 S21 123.0(3) y
C22 N21 S21 126.2(3) y
O21 C21 N21 124.1(4) ?
O21 C21 C28 130.1(5) ?
N21 C21 C28 105.9(4) ?
O22 C22 N21 124.5(4) ?
O22 C22 C23 130.5(5) ?
N21 C22 C23 105.0(4) ?
C28 C23 C24 121.8(4) ?
C28 C23 C22 109.9(4) ?
C24 C23 C22 128.3(4) ?
C23 C24 C25 116.6(4) ?
C26 C25 C24 122.1(4) ?
C25 C26 C27 120.7(4) ?
C28 C27 C26 117.4(4) ?
C23 C28 C27 121.5(4) ?
C23 C28 C21 108.4(4) ?
C27 C28 C21 130.1(4) ?
N31 S31 S41 105.31(15) y
C32 N31 C31 111.7(4) y
C32 N31 S31 123.4(3) y
C31 N31 S31 124.9(3) y
O31 C31 N31 124.8(4) ?
O31 C31 C38 130.4(4) ?
N31 C31 C38 104.8(4) ?
O32 C32 N31 125.1(4) ?
O32 C32 C33 129.7(4) ?
N31 C32 C33 105.2(4) ?
C34 C33 C38 122.6(4) ?
C34 C33 C32 128.5(4) ?
C38 C33 C32 108.9(4) ?
C33 C34 C35 116.5(4) ?
C34 C35 C36 121.3(4) ?
C37 C36 C35 121.0(4) ?
C38 C37 C36 117.1(4) ?
C37 C38 C33 121.3(4) ?
C37 C38 C31 129.3(4) ?
C33 C38 C31 109.3(4) ?
N41 S41 S31 104.77(14) y
C41 N41 C42 111.4(4) y
C41 N41 S41 122.9(3) y
C42 N41 S41 125.6(3) y
O41 C41 N41 124.9(4) ?
O41 C41 C48 130.2(5) ?
N41 C41 C48 104.9(4) ?
O42 C42 N41 124.1(4) ?
O42 C42 C43 130.6(5) ?
N41 C42 C43 105.3(4) ?
C48 C43 C44 121.5(4) ?
C48 C43 C42 108.7(4) ?
C44 C43 C42 129.8(5) ?
C43 C44 C45 117.7(4) ?
C44 C45 C46 120.2(4) ?
C47 C46 C45 121.8(5) ?
C48 C47 C46 117.3(5) ?
C43 C48 C47 121.4(4) ?
C43 C48 C41 109.5(4) ?
C47 C48 C41 129.1(5) ?
C13 C14 H14 121.80 ?
C15 C14 H14 121.67 ?
C14 C15 H15 119.15 ?
C16 C15 H15 119.13 ?
C15 C16 H16 119.34 ?
C17 C16 H16 119.33 ?
C16 C17 H17 121.51 ?
C18 C17 H17 121.33 ?
C23 C24 H24 121.77 ?
C25 C24 H24 121.62 ?
C24 C25 H25 119.02 ?
C26 C25 H25 118.92 ?
C25 C26 H26 119.77 ?
C27 C26 H26 119.58 ?
C26 C27 H27 121.32 ?
C28 C27 H27 121.27 ?
C33 C34 H34 121.72 ?
C35 C34 H34 121.79 ?
C34 C35 H35 119.36 ?
C36 C35 H35 119.27 ?
C35 C36 H36 119.45 ?
C37 C36 H36 119.53 ?
C36 C37 H37 121.47 ?
C38 C37 H37 121.38 ?
C43 C44 H44 121.13 ?
C45 C44 H44 121.14 ?
C44 C45 H45 119.85 ?
C46 C45 H45 119.97 ?
C45 C46 H46 119.15 ?
C47 C46 H46 119.06 ?
C46 C47 H47 121.34 ?
C48 C47 H47 121.33 ?

loop_
_geom_bond_atom_site_label_1
_geom_bond_atom_site_label_2
_geom_bond_site_symmetry_2
_geom_bond_distance
_geom_bond_publ_flag
S11 S21 . 2.0164(17) y
S11 N11 . 1.685(3) y
N11 C11 . 1.410(5) y
N11 C12 . 1.430(5) y
O11 C11 . 1.200(5) ?
C11 C18 . 1.490(5) ?
O12 C12 . 1.200(5) ?
C12 C13 . 1.482(5) ?
C13 C14 . 1.380(5) ?
C13 C18 . 1.381(6) ?
C14 C15 . 1.384(5) ?
C15 C16 . 1.376(6) ?
C16 C17 . 1.388(5) ?
C17 C18 . 1.374(5) ?
S21 N21 . 1.683(3) y
N21 C21 . 1.424(5) y
N21 C22 . 1.427(5) y
O21 C21 . 1.206(5) ?
C21 C28 . 1.479(6) ?
O22 C22 . 1.204(5) ?
C22 C23 . 1.476(5) ?
C23 C28 . 1.378(5) ?
C23 C24 . 1.379(5) ?
C24 C25 . 1.385(5) ?
C25 C26 . 1.384(5) ?
C26 C27 . 1.386(6) ?
C27 C28 . 1.380(5) ?
S31 S41 . 2.0190(19) y
S31 N31 . 1.679(3) y
N31 C32 . 1.415(5) y
N31 C31 . 1.424(5) y
O31 C31 . 1.198(4) ?
C31 C38 . 1.482(5) ?
O32 C32 . 1.206(4) ?
C32 C33 . 1.484(5) ?
C33 C34 . 1.374(5) ?
C33 C38 . 1.379(5) ?
C34 C35 . 1.385(5) ?
C35 C36 . 1.396(5) ?
C36 C37 . 1.392(5) ?
C37 C38 . 1.373(5) ?
S41 N41 . 1.683(3) y
N41 C41 . 1.414(5) y
N41 C42 . 1.421(5) y
O41 C41 . 1.204(5) ?
C41 C48 . 1.476(6) ?
O42 C42 . 1.208(5) ?
C42 C43 . 1.473(5) ?
C43 C48 . 1.376(5) ?
C43 C44 . 1.380(5) ?
C44 C45 . 1.389(5) ?
C45 C46 . 1.390(6) ?
C46 C47 . 1.380(5) ?
C47 C48 . 1.377(5) ?
C14 H14 . .950 ?
C15 H15 . .950 ?
C16 H16 . .950 ?
C17 H17 . .950 ?
C24 H24 . .950 ?
C25 H25 . .950 ?
C26 H26 . .950 ?
C27 H27 . .950 ?
C34 H34 . .950 ?
C35 H35 . .950 ?
C36 H36 . .950 ?
C37 H37 . .950 ?
C44 H44 . .950 ?
C45 H45 . .950 ?
C46 H46 . .950 ?
C47 H47 . .950 ?

loop_
_geom_hbond_atom_site_label_D
_geom_hbond_atom_site_label_H
_geom_hbond_atom_site_label_A
_geom_hbond_site_symmetry_A
_geom_hbond_distance_DH
_geom_hbond_distance_HA
_geom_hbond_distance_DA
_geom_hbond_angle_DHA
_geom_hbond_publ_flag
C44 H44 O12 . .95 2.38 3.325(5) 171 y
C46 H46 O22 3_556 .95 2.35 3.204(6) 150 y
C36 H36 O21 4_666 .95 2.39 3.112(6) 132 y

loop_
_geom_torsion_atom_site_label_1
_geom_torsion_atom_site_label_2
_geom_torsion_atom_site_label_3
_geom_torsion_atom_site_label_4
_geom_torsion
_geom_torsion_publ_flag
N11 S11 S21 N21 -83.59(19) y
S21 S11 N11 C11 -93.8(4) y
S21 S11 N11 C12 100.5(3) n
S11 S21 N21 C21 83.7(4) y
S11 S21 N21 C22 -95.5(4) n
N31 S31 S41 N41 92.9(2) y
S41 S31 N31 C31 -85.0(4) y
S41 S31 N31 C32 95.1(4) n
S31 S41 N41 C41 80.3(4) y
S31 S41 N41 C42 -103.5(4) n

loop_
_cod_related_entry_id
_cod_related_entry_database
_cod_related_entry_code
1 ChemSpider 2080486
